data_4501098
loop_
_publ_author_name
'Sun, Di'
'Li, Yun-Hua'
'Hao, Hong-Jun'
'Liu, Fu-Jing'
'Wen, Yi-Mei'
'Huang, Rong-Bin'
'Zheng, Lan-Sun'

_publ_section_title
;
 Solvent-Controlled Rare Case of a Triple Helical Molecular Braid
 Assembled from Proton-Transferred Sebacic Acid
;
_journal_issue 8
_journal_name_full 'Crystal Growth &amp; Design'
_journal_page_first 3323
_journal_paper_doi 10.1021/cg2006953
_journal_volume 11
_journal_year 2011
_chemical_formula_moiety 'C10 H17 O4, C8 H9 N2 O S, 2(H2 O)'
_chemical_formula_sum 'C18 H30 N2 O7 S'
_chemical_formula_weight 418.50
_chemical_name_systematic
; 
 ? 
;
_space_group_IT_number 43
_symmetry_cell_setting orthorhombic
_symmetry_space_group_name_Hall 'F 2 -2d'
_symmetry_space_group_name_H-M 'F d d 2'
_atom_sites_solution_hydrogens geom
_atom_sites_solution_primary direct
_atom_sites_solution_secondary difmap
_audit_creation_method SHELXL-97
_cell_angle_alpha 90.00
_cell_angle_beta 90.00
_cell_angle_gamma 90.00
_cell_formula_units_Z 16
_cell_length_a 19.323(5)
_cell_length_b 84.57(2)
_cell_length_c 5.0562(13)
_cell_measurement_reflns_used 4405
_cell_measurement_temperature 173(2)
_cell_measurement_theta_max 55.987
_cell_measurement_theta_min 4.324
_cell_volume 8263(4)
_computing_structure_refinement 'SHELXL-97 (Sheldrick, 1997)'
_computing_structure_solution 'SHELXS-97 (Sheldrick, 1990)'
_diffrn_ambient_temperature 173(2)
_diffrn_measured_fraction_theta_full 0.997
_diffrn_measured_fraction_theta_max 0.997
_diffrn_measurement_device_type 'Bruker SMART CCD'
_diffrn_measurement_method '\f and \w'
_diffrn_radiation_monochromator graphite
_diffrn_radiation_source 'fine-focus sealed tube'
_diffrn_radiation_type MoK\a
_diffrn_radiation_wavelength 0.71073
_diffrn_reflns_av_R_equivalents 0.0476
_diffrn_reflns_av_sigmaI/netI 0.0647
_diffrn_reflns_limit_h_max 22
_diffrn_reflns_limit_h_min -22
_diffrn_reflns_limit_k_max 51
_diffrn_reflns_limit_k_min -100
_diffrn_reflns_limit_l_max 5
_diffrn_reflns_limit_l_min -6
_diffrn_reflns_number 9634
_diffrn_reflns_theta_full 25.00
_diffrn_reflns_theta_max 25.00
_diffrn_reflns_theta_min 2.16
_exptl_absorpt_coefficient_mu 0.198
_exptl_absorpt_correction_T_max 0.9709
_exptl_absorpt_correction_T_min 0.9614
_exptl_absorpt_correction_type multi-scan
_exptl_absorpt_process_details 'SADABS (Bruker, 2002)'
_exptl_crystal_colour colorless
_exptl_crystal_density_diffrn 1.346
_exptl_crystal_density_method 'not measured'
_exptl_crystal_description block
_exptl_crystal_F_000 3584
_exptl_crystal_size_max 0.20
_exptl_crystal_size_mid 0.15
_exptl_crystal_size_min 0.15
_refine_diff_density_max 0.466
_refine_diff_density_min -0.224
_refine_diff_density_rms 0.056
_refine_ls_abs_structure_details 'Flack H D (1983), Acta Cryst. A39, 876-881'
_refine_ls_abs_structure_Flack 0.48(10)
_refine_ls_extinction_method none
_refine_ls_goodness_of_fit_ref 1.043
_refine_ls_hydrogen_treatment constr
_refine_ls_matrix_type full
_refine_ls_number_parameters 255
_refine_ls_number_reflns 3593
_refine_ls_number_restraints 1
_refine_ls_restrained_S_all 1.043
_refine_ls_R_factor_all 0.0546
_refine_ls_R_factor_gt 0.0519
_refine_ls_shift/su_max 0.001
_refine_ls_shift/su_mean 0.000
_refine_ls_structure_factor_coef Fsqd
_refine_ls_weighting_details 'calc w=1/[\s^2^(Fo^2^)+(0.0698P)^2^+0.0000P] where P=(Fo^2^+2Fc^2^)/3'
_refine_ls_weighting_scheme calc
_refine_ls_wR_factor_gt 0.1261
_refine_ls_wR_factor_ref 0.1284
_reflns_number_gt 3372
_reflns_number_total 3593
_reflns_threshold_expression >2sigma(I)
_cod_data_source_file cg2006953_si_002.cif
_cod_data_source_block p1
_cod_depositor_comments
;
The following automatic conversions were performed:

'_geom_bond_publ_flag' value 'Y' changed to 'y' according to
/home/saulius/struct/CIF-dictionaries/cif_core.dic dictionary named
'cif_core.dic' version 2.4.1 from 2010-06-29 (26
times).

'_geom_angle_publ_flag' value 'Y' changed to 'y' according
to /home/saulius/struct/CIF-dictionaries/cif_core.dic dictionary
named 'cif_core.dic' version 2.4.1 from 2010-06-29 (32
times).

'_geom_torsion_publ_flag' value 'Y' changed to 'y' according
to /home/saulius/struct/CIF-dictionaries/cif_core.dic dictionary
named 'cif_core.dic' version 2.4.1 from 2010-06-29 (7 times).

Automatic conversion script
Id: cif_fix_values 1715 2011-07-08 13:25:40Z adriana 
;
_cod_original_sg_symbol_H-M Fdd2
_cod_database_code 4501098

loop_
_symmetry_equiv_pos_as_xyz
'x, y, z'
'-x, -y, z'
'-x+1/4, y+1/4, z+1/4'
'x+3/4, -y+3/4, z+1/4'
'x, y+1/2, z+1/2'
'-x, -y+1/2, z+1/2'
'-x+1/4, y+3/4, z+3/4'
'x+3/4, -y+5/4, z+3/4'
'x+1/2, y, z+1/2'
'-x+1/2, -y, z+1/2'
'-x+3/4, y+1/4, z+3/4'
'x+5/4, -y+3/4, z+3/4'
'x+1/2, y+1/2, z'
'-x+1/2, -y+1/2, z'
'-x+3/4, y+3/4, z+1/4'
'x+5/4, -y+5/4, z+1/4'

loop_
_atom_site_label
_atom_site_type_symbol
_atom_site_fract_x
_atom_site_fract_y
_atom_site_fract_z
_atom_site_U_iso_or_equiv
_atom_site_adp_type
_atom_site_occupancy
_atom_site_symmetry_multiplicity
_atom_site_calc_flag
_atom_site_refinement_flags
S1 S 0.27819(4) 0.596290(9) 0.51639(16) 0.0331(2) Uani 1 1 d .
C1 C 0.23969(15) 0.58295(4) 0.7312(6) 0.0302(7) Uani 1 1 d .
C2 C 0.14661(15) 0.59277(3) 0.5138(7) 0.0303(7) Uani 1 1 d .
C3 C 0.07860(16) 0.59494(4) 0.4431(7) 0.0372(8) Uani 1 1 d .
H3A H 0.0437 0.5892 0.5260 0.045 Uiso 1 1 calc R
C4 C 0.06315(15) 0.60554(4) 0.2507(7) 0.0376(8) Uani 1 1 d .
H4A H 0.0173 0.6070 0.2011 0.045 Uiso 1 1 calc R
C5 C 0.11452(16) 0.61419(4) 0.1272(6) 0.0328(7) Uani 1 1 d .
C6 C 0.18271(15) 0.61212(4) 0.1947(6) 0.0301(7) Uani 1 1 d .
H6A H 0.2177 0.6178 0.1121 0.036 Uiso 1 1 calc R
C7 C 0.19732(15) 0.60131(4) 0.3883(6) 0.0280(7) Uani 1 1 d .
C8 C 0.14208(18) 0.63439(4) -0.1782(7) 0.0430(8) Uani 1 1 d .
H8A H 0.1197 0.6414 -0.3006 0.065 Uiso 1 1 calc R
H8B H 0.1748 0.6279 -0.2713 0.065 Uiso 1 1 calc R
H8C H 0.1658 0.6405 -0.0458 0.065 Uiso 1 1 calc R
C9 C 0.11740(15) 0.55561(4) 1.1474(6) 0.0306(7) Uani 1 1 d .
C10 C 0.07584(16) 0.54385(4) 1.2983(7) 0.0359(8) Uani 1 1 d .
H10A H 0.0346 0.5489 1.3671 0.043 Uiso 1 1 calc R
H10B H 0.1027 0.5400 1.4472 0.043 Uiso 1 1 calc R
C11 C 0.05520(16) 0.53002(4) 1.1246(7) 0.0349(7) Uani 1 1 d .
H11A H 0.0278 0.5227 1.2286 0.042 Uiso 1 1 calc R
H11B H 0.0262 0.5339 0.9819 0.042 Uiso 1 1 calc R
C12 C 0.11607(15) 0.52118(4) 1.0069(7) 0.0324(7) Uani 1 1 d .
H12A H 0.1432 0.5284 0.8993 0.039 Uiso 1 1 calc R
H12B H 0.1455 0.5173 1.1485 0.039 Uiso 1 1 calc R
C13 C 0.09298(16) 0.50747(4) 0.8399(6) 0.0348(7) Uani 1 1 d .
H13A H 0.0605 0.5113 0.7088 0.042 Uiso 1 1 calc R
H13B H 0.0684 0.5001 0.9521 0.042 Uiso 1 1 calc R
C14 C 0.15029(16) 0.49862(4) 0.6981(6) 0.0338(7) Uani 1 1 d .
H14A H 0.1750 0.5059 0.5837 0.041 Uiso 1 1 calc R
H14B H 0.1828 0.4946 0.8274 0.041 Uiso 1 1 calc R
C15 C 0.12279(16) 0.48515(4) 0.5355(7) 0.0354(7) Uani 1 1 d .
H15A H 0.0881 0.4892 0.4151 0.042 Uiso 1 1 calc R
H15B H 0.1000 0.4777 0.6529 0.042 Uiso 1 1 calc R
C16 C 0.17656(16) 0.47631(4) 0.3764(7) 0.0339(7) Uani 1 1 d .
H16A H 0.2000 0.4836 0.2588 0.041 Uiso 1 1 calc R
H16B H 0.2108 0.4719 0.4952 0.041 Uiso 1 1 calc R
C17 C 0.14447(16) 0.46327(4) 0.2164(7) 0.0368(8) Uani 1 1 d .
H17A H 0.1269 0.4554 0.3385 0.044 Uiso 1 1 calc R
H17B H 0.1049 0.4676 0.1235 0.044 Uiso 1 1 calc R
C18 C 0.18888(15) 0.45505(4) 0.0190(7) 0.0326(7) Uani 1 1 d .
N1 N 0.27486(13) 0.57459(3) 0.8993(6) 0.0360(6) Uani 1 1 d .
H1A H 0.2538 0.5682 1.0049 0.043 Uiso 1 1 calc R
H1B H 0.3192 0.5754 0.9050 0.043 Uiso 1 1 calc R
N2 N 0.17210(12) 0.58263(3) 0.7058(5) 0.0323(6) Uani 1 1 d .
H2A H 0.1459 0.5766 0.8001 0.039 Uiso 1 1 calc R
O1 O 0.09243(11) 0.62477(3) -0.0572(4) 0.0389(6) Uani 1 1 d .
O1W O 0.41442(11) 0.58107(3) 0.8290(5) 0.0456(6) Uani 1 1 d .
H1WA H 0.4308 0.5766 0.6920 0.055 Uiso 1 1 d R
H1WB H 0.4311 0.5766 0.9651 0.055 Uiso 1 1 d R
O2 O 0.17876(10) 0.55809(3) 1.2097(4) 0.0383(6) Uani 1 1 d .
O2W O 0.45781(11) 0.56937(3) 0.3197(5) 0.0482(7) Uani 1 1 d .
H2WA H 0.4954 0.5653 0.3733 0.058 Uiso 1 1 d R
H2WB H 0.4251 0.5628 0.3433 0.058 Uiso 1 1 d R
O3 O 0.08907(10) 0.56259(3) 0.9572(5) 0.0390(6) Uani 1 1 d .
O4 O 0.25479(10) 0.45813(3) 0.0424(5) 0.0399(6) Uani 1 1 d .
H4B H 0.2766 0.4529 -0.0655 0.060 Uiso 1 1 calc R
O5 O 0.16576(11) 0.44634(3) -0.1485(4) 0.0391(6) Uani 1 1 d .

loop_
_atom_site_aniso_label
_atom_site_aniso_U_11
_atom_site_aniso_U_22
_atom_site_aniso_U_33
_atom_site_aniso_U_23
_atom_site_aniso_U_13
_atom_site_aniso_U_12
S1 0.0214(3) 0.0434(4) 0.0344(4) 0.0037(4) -0.0052(3) -0.0018(3)
C1 0.0277(15) 0.0345(16) 0.0283(16) -0.0069(15) -0.0040(13) 0.0004(13)
C2 0.0268(14) 0.0332(15) 0.0309(16) -0.0048(16) -0.0049(14) -0.0015(13)
C3 0.0216(14) 0.0448(18) 0.045(2) 0.0020(16) -0.0021(14) -0.0037(14)
C4 0.0241(15) 0.0461(18) 0.0427(19) 0.0012(18) -0.0037(15) 0.0038(14)
C5 0.0290(15) 0.0349(16) 0.0346(18) -0.0044(15) -0.0072(14) 0.0033(14)
C6 0.0244(14) 0.0354(16) 0.0305(17) -0.0028(14) -0.0004(13) -0.0012(13)
C7 0.0196(13) 0.0336(15) 0.0307(16) -0.0048(14) -0.0055(12) 0.0005(13)
C8 0.0447(19) 0.0444(18) 0.040(2) 0.0100(17) -0.0031(16) 0.0039(16)
C9 0.0253(15) 0.0349(16) 0.0315(16) -0.0068(14) -0.0006(14) 0.0027(14)
C10 0.0299(16) 0.0465(18) 0.0312(18) -0.0004(16) 0.0031(14) 0.0033(14)
C11 0.0257(15) 0.0431(18) 0.0358(17) 0.0043(16) 0.0005(13) -0.0007(14)
C12 0.0250(14) 0.0409(17) 0.0312(16) 0.0037(15) 0.0011(14) -0.0024(13)
C13 0.0273(15) 0.0420(17) 0.0351(18) 0.0016(15) 0.0007(13) -0.0026(14)
C14 0.0269(15) 0.0431(17) 0.0313(17) 0.0052(15) -0.0004(13) -0.0006(14)
C15 0.0298(16) 0.0410(17) 0.0353(18) 0.0023(16) -0.0023(14) 0.0000(14)
C16 0.0281(16) 0.0406(17) 0.0332(17) -0.0006(15) 0.0024(14) -0.0030(13)
C17 0.0273(15) 0.0442(18) 0.0390(19) -0.0019(16) 0.0044(14) -0.0013(14)
C18 0.0301(16) 0.0362(16) 0.0316(17) 0.0017(16) 0.0014(15) -0.0027(14)
N1 0.0295(13) 0.0440(16) 0.0344(14) 0.0033(14) -0.0055(12) -0.0014(12)
N2 0.0269(13) 0.0377(14) 0.0323(15) 0.0013(12) -0.0034(11) -0.0025(11)
O1 0.0305(11) 0.0459(12) 0.0403(14) 0.0071(12) -0.0061(10) 0.0032(10)
O1W 0.0346(12) 0.0557(15) 0.0465(14) -0.0013(13) -0.0047(11) 0.0034(11)
O2 0.0267(11) 0.0479(13) 0.0401(13) 0.0051(11) -0.0109(10) -0.0031(10)
O2W 0.0245(11) 0.0624(16) 0.0576(17) 0.0148(14) -0.0073(11) -0.0036(11)
O3 0.0249(11) 0.0482(13) 0.0440(14) 0.0126(12) -0.0088(10) 0.0002(10)
O4 0.0246(11) 0.0534(13) 0.0416(12) -0.0123(12) 0.0071(10) -0.0037(10)
O5 0.0315(11) 0.0483(13) 0.0374(13) -0.0077(12) 0.0032(10) -0.0044(11)

loop_
_atom_type_symbol
_atom_type_description
_atom_type_scat_dispersion_real
_atom_type_scat_dispersion_imag
_atom_type_scat_source
C C 0.0033 0.0016 'International Tables Vol C Tables 4.2.6.8 and 6.1.1.4'
N N 0.0061 0.0033 'International Tables Vol C Tables 4.2.6.8 and 6.1.1.4'
O O 0.0106 0.0060 'International Tables Vol C Tables 4.2.6.8 and 6.1.1.4'
S S 0.1246 0.1234 'International Tables Vol C Tables 4.2.6.8 and 6.1.1.4'
H H 0.0000 0.0000 'International Tables Vol C Tables 4.2.6.8 and 6.1.1.4'

loop_
_geom_angle_atom_site_label_1
_geom_angle_atom_site_label_2
_geom_angle_atom_site_label_3
_geom_angle
_geom_angle_publ_flag
C1 S1 C7 90.39(15) y
N1 C1 N2 125.0(3) y
N1 C1 S1 122.7(2) y
N2 C1 S1 112.3(2) y
C7 C2 C3 119.5(3) y
C7 C2 N2 113.3(3) y
C3 C2 N2 127.2(3) y
C4 C3 C2 119.0(3) y
C4 C3 H3A 120.5 ?
C2 C3 H3A 120.5 ?
C3 C4 C5 121.0(3) y
C3 C4 H4A 119.5 ?
C5 C4 H4A 119.5 ?
O1 C5 C6 123.7(3) y
O1 C5 C4 115.6(3) y
C6 C5 C4 120.7(3) y
C7 C6 C5 117.4(3) y
C7 C6 H6A 121.3 ?
C5 C6 H6A 121.3 ?
C6 C7 C2 122.3(3) y
C6 C7 S1 127.8(2) y
C2 C7 S1 109.9(2) y
O1 C8 H8A 109.5 ?
O1 C8 H8B 109.5 ?
H8A C8 H8B 109.5 ?
O1 C8 H8C 109.5 ?
H8A C8 H8C 109.5 ?
H8B C8 H8C 109.5 ?
O2 C9 O3 122.0(3) y
O2 C9 C10 119.8(3) y
O3 C9 C10 118.2(3) y
C9 C10 C11 111.1(3) y
C9 C10 H10A 109.4 ?
C11 C10 H10A 109.4 ?
C9 C10 H10B 109.4 ?
C11 C10 H10B 109.4 ?
H10A C10 H10B 108.0 ?
C12 C11 C10 113.8(3) y
C12 C11 H11A 108.8 ?
C10 C11 H11A 108.8 ?
C12 C11 H11B 108.8 ?
C10 C11 H11B 108.8 ?
H11A C11 H11B 107.7 ?
C13 C12 C11 111.8(3) y
C13 C12 H12A 109.3 ?
C11 C12 H12A 109.3 ?
C13 C12 H12B 109.3 ?
C11 C12 H12B 109.3 ?
H12A C12 H12B 107.9 ?
C12 C13 C14 115.5(3) y
C12 C13 H13A 108.4 ?
C14 C13 H13A 108.4 ?
C12 C13 H13B 108.4 ?
C14 C13 H13B 108.4 ?
H13A C13 H13B 107.5 ?
C15 C14 C13 112.0(3) y
C15 C14 H14A 109.2 ?
C13 C14 H14A 109.2 ?
C15 C14 H14B 109.2 ?
C13 C14 H14B 109.2 ?
H14A C14 H14B 107.9 ?
C14 C15 C16 115.0(3) y
C14 C15 H15A 108.5 ?
C16 C15 H15A 108.5 ?
C14 C15 H15B 108.5 ?
C16 C15 H15B 108.5 ?
H15A C15 H15B 107.5 ?
C17 C16 C15 111.5(3) y
C17 C16 H16A 109.3 ?
C15 C16 H16A 109.3 ?
C17 C16 H16B 109.3 ?
C15 C16 H16B 109.3 ?
H16A C16 H16B 108.0 ?
C18 C17 C16 117.8(3) y
C18 C17 H17A 107.9 ?
C16 C17 H17A 107.9 ?
C18 C17 H17B 107.9 ?
C16 C17 H17B 107.9 ?
H17A C17 H17B 107.2 ?
O5 C18 O4 123.1(3) y
O5 C18 C17 122.8(3) y
O4 C18 C17 114.1(3) y
C1 N1 H1A 120.0 ?
C1 N1 H1B 120.0 ?
H1A N1 H1B 120.0 ?
C1 N2 C2 114.2(3) y
C1 N2 H2A 122.9 ?
C2 N2 H2A 122.9 ?
C5 O1 C8 117.8(3) y
H1WA O1W H1WB 108.7 ?
H2WA O2W H2WB 109.0 ?
C18 O4 H4B 109.5 ?

loop_
_geom_bond_atom_site_label_1
_geom_bond_atom_site_label_2
_geom_bond_distance
_geom_bond_publ_flag
S1 C1 1.734(3) y
S1 C7 1.744(3) y
C1 N1 1.298(4) y
C1 N2 1.313(4) y
C2 C7 1.373(4) y
C2 C3 1.374(4) y
C2 N2 1.386(4) y
C3 C4 1.357(5) y
C3 H3A 0.9300 ?
C4 C5 1.382(5) y
C4 H4A 0.9300 ?
C5 O1 1.361(4) y
C5 C6 1.372(4) y
C6 C7 1.369(4) y
C6 H6A 0.9300 ?
C8 O1 1.399(4) y
C8 H8A 0.9600 ?
C8 H8B 0.9600 ?
C8 H8C 0.9600 ?
C9 O2 1.245(4) y
C9 O3 1.254(4) y
C9 C10 1.488(4) y
C10 C11 1.516(5) y
C10 H10A 0.9700 ?
C10 H10B 0.9700 ?
C11 C12 1.515(4) y
C11 H11A 0.9700 ?
C11 H11B 0.9700 ?
C12 C13 1.502(4) y
C12 H12A 0.9700 ?
C12 H12B 0.9700 ?
C13 C14 1.517(4) y
C13 H13A 0.9700 ?
C13 H13B 0.9700 ?
C14 C15 1.502(5) y
C14 H14A 0.9700 ?
C14 H14B 0.9700 ?
C15 C16 1.512(4) y
C15 H15A 0.9700 ?
C15 H15B 0.9700 ?
C16 C17 1.501(5) y
C16 H16A 0.9700 ?
C16 H16B 0.9700 ?
C17 C18 1.489(5) y
C17 H17A 0.9700 ?
C17 H17B 0.9700 ?
C18 O5 1.208(4) y
C18 O4 1.305(4) y
N1 H1A 0.8600 ?
N1 H1B 0.8600 ?
N2 H2A 0.8600 ?
O1W H1WA 0.8501 ?
O1W H1WB 0.8501 ?
O2W H2WA 0.8497 ?
O2W H2WB 0.8487 ?
O4 H4B 0.8200 ?

loop_
_geom_hbond_atom_site_label_D
_geom_hbond_atom_site_label_H
_geom_hbond_atom_site_label_A
_geom_hbond_distance_DH
_geom_hbond_distance_HA
_geom_hbond_distance_DA
_geom_hbond_angle_DHA
_geom_hbond_site_symmetry_A
N1 H1A O2 0.86 1.98 2.803(4) 160.5 .
N1 H1B O1W 0.86 1.94 2.775(3) 163.3 .
N2 H2A O3 0.86 1.80 2.657(3) 172.2 .
O1W H1WA O2W 0.85 2.05 2.883(4) 167.7 .
O1W H1WB O2W 0.85 1.96 2.799(4) 168.1 1_556
O2W H2WA O3 0.85 1.87 2.692(3) 161.5 9_554
O2W H2WB O5 0.85 1.92 2.737(3) 161.3 10_565
O4 H4B O2 0.82 1.70 2.522(3) 179.5 10_563

loop_
_geom_torsion_atom_site_label_1
_geom_torsion_atom_site_label_2
_geom_torsion_atom_site_label_3
_geom_torsion_atom_site_label_4
_geom_torsion
_geom_torsion_publ_flag
C15 C16 C17 C18 171.0(3) y
C14 C15 C16 C17 -178.9(3) y
C13 C14 C15 C16 176.8(3) y
C12 C13 C14 C15 -179.9(3) y
C11 C12 C13 C14 175.8(3) y
C10 C11 C12 C13 179.2(3) y
C9 C10 C11 C12 59.3(4) y
